data_1562428
loop_
_publ_author_name
'Wedal, Justin C.'
'Barlow, Jeffrey M.'
'Ziller, Joseph W.'
'Yang, Jenny Y.'
'Evans, William J.'

_publ_section_title
;
 Electrochemical Studies of Tris(cyclopentadienyl) Thorium and Uranium
 Complexes in the +2, +3, and +4 Oxidation States
;
_journal_name_full 'Chemical Science'
_journal_paper_doi 10.1039/D1SC01906F
_journal_year 2021
_chemical_formula_sum 'C51 H99 N2 O6 Rb Si6 Th'
_chemical_formula_weight 1322.37
_space_group_crystal_system triclinic
_space_group_IT_number 2
_space_group_name_Hall '-P 1'
_space_group_name_H-M_alt 'P -1'
_atom_sites_solution_hydrogens geom
_atom_sites_solution_primary direct
_atom_sites_solution_secondary difmap
_audit_creation_method SHELXL-2014/7
_audit_update_record
;
2021-03-07 deposited with the CCDC.	2021-05-07 downloaded from the CCDC.
;
_cell_angle_alpha 100.6648(13)
_cell_angle_beta 104.4725(13)
_cell_angle_gamma 95.7340(13)
_cell_formula_units_Z 2
_cell_length_a 12.1971(13)
_cell_length_b 12.7473(13)
_cell_length_c 22.242(2)
_cell_measurement_reflns_used 9753
_cell_measurement_temperature 88(2)
_cell_measurement_theta_max 28.97
_cell_measurement_theta_min 2.46
_cell_volume 3251.6(6)
_computing_cell_refinement 'Bruker SAINT 8.34a, 2013'
_computing_data_collection 'Bruker APEX2 2014.11-0, 2014'
_computing_data_reduction 'Bruker SAINT 8.34a, 2013'
_computing_molecular_graphics 'Bruker SHELXTL'
_computing_publication_material 'Bruker SHELXTL'
_computing_structure_refinement 'SHELXL-2014/7 (Sheldrick, 2014)'
_computing_structure_solution 'Bruker SHELXTL 2014/4'
_diffrn_ambient_temperature 88(2)
_diffrn_measured_fraction_theta_full 0.999
_diffrn_measured_fraction_theta_max 0.912
_diffrn_measurement_device_type 'Bruker SMART APEX II CCD'
_diffrn_measurement_method '\f and \w scans'
_diffrn_radiation_type MoK\a
_diffrn_radiation_wavelength 0.71073
_diffrn_reflns_av_R_equivalents 0.0213
_diffrn_reflns_av_unetI/netI 0.0288
_diffrn_reflns_Laue_measured_fraction_full 0.999
_diffrn_reflns_Laue_measured_fraction_max 0.912
_diffrn_reflns_limit_h_max 16
_diffrn_reflns_limit_h_min -16
_diffrn_reflns_limit_k_max 17
_diffrn_reflns_limit_k_min -17
_diffrn_reflns_limit_l_max 30
_diffrn_reflns_limit_l_min -30
_diffrn_reflns_number 40057
_diffrn_reflns_point_group_measured_fraction_full 0.999
_diffrn_reflns_point_group_measured_fraction_max 0.912
_diffrn_reflns_theta_full 25.242
_diffrn_reflns_theta_max 29.044
_diffrn_reflns_theta_min 1.645
_exptl_absorpt_coefficient_mu 3.189
_exptl_absorpt_correction_T_max 0.4085
_exptl_absorpt_correction_T_min 0.2845
_exptl_absorpt_correction_type numerical
_exptl_absorpt_process_details 'Bruker SADABS 2014/5'
_exptl_crystal_colour blue
_exptl_crystal_density_diffrn 1.351
_exptl_crystal_density_meas ?
_exptl_crystal_density_method not_measured
_exptl_crystal_description irregular
_exptl_crystal_F_000 1356
_exptl_crystal_size_max 0.435
_exptl_crystal_size_mid 0.316
_exptl_crystal_size_min 0.296
_refine_diff_density_max 1.117
_refine_diff_density_min -0.690
_refine_diff_density_rms 0.078
_refine_ls_extinction_method none
_refine_ls_goodness_of_fit_ref 1.019
_refine_ls_hydrogen_treatment constr
_refine_ls_matrix_type full
_refine_ls_number_parameters 622
_refine_ls_number_reflns 15844
_refine_ls_number_restraints 0
_refine_ls_restrained_S_all 1.019
_refine_ls_R_factor_all 0.0256
_refine_ls_R_factor_gt 0.0212
_refine_ls_shift/su_max 0.007
_refine_ls_shift/su_mean 0.000
_refine_ls_structure_factor_coef Fsqd
_refine_ls_weighting_details 'w=1/[\s^2^(Fo^2^)+(0.0227P)^2^+1.2964P] where P=(Fo^2^+2Fc^2^)/3'
_refine_ls_weighting_scheme calc
_refine_ls_wR_factor_gt 0.0462
_refine_ls_wR_factor_ref 0.0475
_reflns_Friedel_coverage 0.000
_reflns_number_gt 14524
_reflns_number_total 15844
_reflns_threshold_expression 'I > 2\s(I)'
_cod_data_source_file d1sc01906f2.cif
_cod_data_source_block nrr6
_cod_depositor_comments
;
The following automatic conversions were performed:

data item '_exptl_crystal_density_meas' value 'not_measured' was
changed to '?' -- the value is perceived as not measured.

Automatic conversion script
Id: cif_fix_values 7556 2019-12-06 15:28:31Z antanas 
;
_cod_database_code 1562428
_shelx_shelxl_version_number 2014/7
_shelx_space_group_comment
; 
The symmetry employed for this shelxl refinement is uniquely defined 
by the following loop, which should always be used as a source of 
symmetry information in preference to the above space-group names. 
They are only intended as comments. 
;
_shelx_estimated_absorpt_t_min 0.338
_shelx_estimated_absorpt_t_max 0.452
_exptl_absorpt_special_details
; 
Reflections not merged 
40057 Corrected reflections written to file nrr6s.hkl 
Estimated minimum and maximum transmission:  0.2845  0.4085 
The ratio (0.6965) of these values is more reliable than their absolute values 
Additional spherical absorption correction applied with mu*r =  0.2500 
Lambda/2 correction factor = 0.00150 
;

loop_
_space_group_symop_operation_xyz
'x, y, z'
'-x, -y, -z'

loop_
_atom_site_label
_atom_site_type_symbol
_atom_site_fract_x
_atom_site_fract_y
_atom_site_fract_z
_atom_site_U_iso_or_equiv
_atom_site_adp_type
_atom_site_occupancy
_atom_site_site_symmetry_order
_atom_site_calc_flag
_atom_site_refinement_flags_posn
_atom_site_refinement_flags_adp
_atom_site_refinement_flags_occupancy
_atom_site_disorder_assembly
_atom_site_disorder_group
Th1 Th 0.35675(2) 0.16505(2) 0.74631(2) 0.01062(2) Uani 1 1 d . . . . .
Si1 Si 0.01506(5) 0.11270(5) 0.62839(3) 0.01648(11) Uani 1 1 d . . . . .
Si2 Si 0.18611(5) 0.16548(5) 0.89653(3) 0.01626(11) Uani 1 1 d . . . . .
Si3 Si 0.36932(5) 0.29039(5) 0.58765(3) 0.01749(12) Uani 1 1 d . . . . .
Si4 Si 0.57042(5) 0.45934(4) 0.85693(3) 0.01455(11) Uani 1 1 d . . . . .
Si5 Si 0.43045(5) -0.10939(5) 0.61669(3) 0.01807(12) Uani 1 1 d . . . . .
Si6 Si 0.57458(5) 0.03816(4) 0.88352(3) 0.01549(11) Uani 1 1 d . . . . .
C1 C 0.12227(16) 0.16615(16) 0.70606(9) 0.0151(4) Uani 1 1 d . . . . .
C2 C 0.13939(16) 0.11250(16) 0.75848(9) 0.0143(4) Uani 1 1 d . . . . .
H2A H 0.1030 0.0370 0.7552 0.017 Uiso 1 1 calc R U . . .
C3 C 0.19283(16) 0.18762(16) 0.81759(9) 0.0146(4) Uani 1 1 d . . . . .
C4 C 0.20988(16) 0.28969(16) 0.80108(9) 0.0149(4) Uani 1 1 d . . . . .
H4A H 0.2359 0.3606 0.8323 0.018 Uiso 1 1 calc R U . . .
C5 C 0.16816(16) 0.27763(16) 0.73511(9) 0.0144(4) Uani 1 1 d . . . . .
H5A H 0.1580 0.3388 0.7128 0.017 Uiso 1 1 calc R U . . .
C6 C -0.13013(18) 0.08859(19) 0.64315(11) 0.0264(5) Uani 1 1 d . . . . .
H6A H -0.1275 0.0417 0.6736 0.040 Uiso 1 1 calc R U . . .
H6B H -0.1873 0.0537 0.6030 0.040 Uiso 1 1 calc R U . . .
H6C H -0.1511 0.1578 0.6605 0.040 Uiso 1 1 calc R U . . .
C7 C 0.04023(19) -0.02082(18) 0.58687(11) 0.0242(5) Uani 1 1 d . . . . .
H7A H 0.1091 -0.0104 0.5722 0.036 Uiso 1 1 calc R U . . .
H7B H -0.0260 -0.0523 0.5503 0.036 Uiso 1 1 calc R U . . .
H7C H 0.0508 -0.0696 0.6164 0.036 Uiso 1 1 calc R U . . .
C8 C 0.00633(19) 0.21444(19) 0.57741(10) 0.0254(5) Uani 1 1 d . . . . .
H8A H 0.0768 0.2232 0.5640 0.038 Uiso 1 1 calc R U . . .
H8B H -0.0029 0.2839 0.6017 0.038 Uiso 1 1 calc R U . . .
H8C H -0.0595 0.1897 0.5398 0.038 Uiso 1 1 calc R U . . .
C9 C 0.2780(2) 0.27622(18) 0.96235(10) 0.0277(5) Uani 1 1 d . . . . .
H9A H 0.2579 0.3461 0.9548 0.041 Uiso 1 1 calc R U . . .
H9B H 0.3587 0.2743 0.9639 0.041 Uiso 1 1 calc R U . . .
H9C H 0.2654 0.2664 1.0029 0.041 Uiso 1 1 calc R U . . .
C10 C 0.0324(2) 0.1644(2) 0.89850(12) 0.0302(5) Uani 1 1 d . . . . .
H10A H 0.0121 0.2368 0.8983 0.045 Uiso 1 1 calc R U . . .
H10B H 0.0229 0.1428 0.9372 0.045 Uiso 1 1 calc R U . . .
H10C H -0.0178 0.1130 0.8611 0.045 Uiso 1 1 calc R U . . .
C11 C 0.21575(19) 0.02944(17) 0.91132(10) 0.0215(4) Uani 1 1 d . . . . .
H11A H 0.2960 0.0232 0.9133 0.032 Uiso 1 1 calc R U . . .
H11B H 0.1656 -0.0272 0.8766 0.032 Uiso 1 1 calc R U . . .
H11C H 0.2012 0.0213 0.9517 0.032 Uiso 1 1 calc R U . . .
C12 C 0.43712(16) 0.28737(16) 0.67105(9) 0.0159(4) Uani 1 1 d . . . . .
C13 C 0.43017(16) 0.36287(16) 0.72674(9) 0.0140(4) Uani 1 1 d . . . . .
H13A H 0.3831 0.4227 0.7251 0.017 Uiso 1 1 calc R U . . .
C14 C 0.51675(16) 0.35533(16) 0.78210(9) 0.0150(4) Uani 1 1 d . . . . .
C15 C 0.57786(16) 0.27314(16) 0.75997(9) 0.0149(4) Uani 1 1 d . . . . .
H15A H 0.6505 0.2556 0.7859 0.018 Uiso 1 1 calc R U . . .
C16 C 0.53140(16) 0.23310(16) 0.69438(9) 0.0156(4) Uani 1 1 d . . . . .
H16A H 0.5669 0.1839 0.6669 0.019 Uiso 1 1 calc R U . . .
C17 C 0.4814(2) 0.3366(2) 0.54963(11) 0.0343(6) Uani 1 1 d . . . . .
H17A H 0.5367 0.2858 0.5502 0.051 Uiso 1 1 calc R U . . .
H17B H 0.5213 0.4086 0.5733 0.051 Uiso 1 1 calc R U . . .
H17C H 0.4447 0.3396 0.5055 0.051 Uiso 1 1 calc R U . . .
C18 C 0.29132(19) 0.15723(18) 0.53617(10) 0.0234(5) Uani 1 1 d . . . . .
H18A H 0.3445 0.1045 0.5363 0.035 Uiso 1 1 calc R U . . .
H18B H 0.2600 0.1658 0.4926 0.035 Uiso 1 1 calc R U . . .
H18C H 0.2286 0.1318 0.5527 0.035 Uiso 1 1 calc R U . . .
C19 C 0.2721(2) 0.39517(18) 0.58839(10) 0.0247(5) Uani 1 1 d . . . . .
H19A H 0.2213 0.3819 0.6150 0.037 Uiso 1 1 calc R U . . .
H19B H 0.2260 0.3915 0.5449 0.037 Uiso 1 1 calc R U . . .
H19C H 0.3181 0.4670 0.6057 0.037 Uiso 1 1 calc R U . . .
C20 C 0.68573(19) 0.41468(18) 0.91496(11) 0.0259(5) Uani 1 1 d . . . . .
H20A H 0.6541 0.3500 0.9265 0.039 Uiso 1 1 calc R U . . .
H20B H 0.7160 0.4725 0.9532 0.039 Uiso 1 1 calc R U . . .
H20C H 0.7476 0.3981 0.8956 0.039 Uiso 1 1 calc R U . . .
C21 C 0.45757(18) 0.49815(18) 0.89654(10) 0.0219(4) Uani 1 1 d . . . . .
H21A H 0.4299 0.4376 0.9131 0.033 Uiso 1 1 calc R U . . .
H21B H 0.3937 0.5162 0.8656 0.033 Uiso 1 1 calc R U . . .
H21C H 0.4900 0.5610 0.9317 0.033 Uiso 1 1 calc R U . . .
C22 C 0.63626(19) 0.58383(17) 0.83721(11) 0.0226(5) Uani 1 1 d . . . . .
H22A H 0.5818 0.6026 0.8018 0.034 Uiso 1 1 calc R U . . .
H22B H 0.7063 0.5700 0.8251 0.034 Uiso 1 1 calc R U . . .
H22C H 0.6551 0.6438 0.8745 0.034 Uiso 1 1 calc R U . . .
C23 C 0.40952(17) -0.03914(16) 0.69276(9) 0.0159(4) Uani 1 1 d . . . . .
C24 C 0.50228(16) 0.01299(16) 0.74696(9) 0.0148(4) Uani 1 1 d . . . . .
H24A H 0.5834 0.0285 0.7454 0.018 Uiso 1 1 calc R U . . .
C25 C 0.46925(16) 0.01967(16) 0.80513(9) 0.0152(4) Uani 1 1 d . . . . .
C26 C 0.35099(17) -0.03094(15) 0.78440(10) 0.0150(4) Uani 1 1 d . . . . .
H26A H 0.3059 -0.0517 0.8134 0.018 Uiso 1 1 calc R U . . .
C27 C 0.31629(17) -0.06536(16) 0.71800(10) 0.0158(4) Uani 1 1 d . . . . .
H27A H 0.2416 -0.1110 0.6929 0.019 Uiso 1 1 calc R U . . .
C28 C 0.4893(2) -0.23611(19) 0.63150(12) 0.0285(5) Uani 1 1 d . . . . .
H28A H 0.5582 -0.2175 0.6676 0.043 Uiso 1 1 calc R U . . .
H28B H 0.5088 -0.2722 0.5935 0.043 Uiso 1 1 calc R U . . .
H28C H 0.4316 -0.2846 0.6411 0.043 Uiso 1 1 calc R U . . .
C29 C 0.29410(19) -0.1509(2) 0.55121(11) 0.0296(5) Uani 1 1 d . . . . .
H29A H 0.2685 -0.0868 0.5370 0.044 Uiso 1 1 calc R U . . .
H29B H 0.2352 -0.1866 0.5668 0.044 Uiso 1 1 calc R U . . .
H29C H 0.3071 -0.2010 0.5155 0.044 Uiso 1 1 calc R U . . .
C30 C 0.53966(19) -0.03023(19) 0.59015(10) 0.0248(5) Uani 1 1 d . . . . .
H30A H 0.5091 0.0323 0.5764 0.037 Uiso 1 1 calc R U . . .
H30B H 0.5580 -0.0761 0.5546 0.037 Uiso 1 1 calc R U . . .
H30C H 0.6093 -0.0053 0.6255 0.037 Uiso 1 1 calc R U . . .
C31 C 0.58928(19) -0.10017(18) 0.89939(11) 0.0244(5) Uani 1 1 d . . . . .
H31A H 0.6024 -0.1467 0.8623 0.037 Uiso 1 1 calc R U . . .
H31B H 0.5189 -0.1312 0.9075 0.037 Uiso 1 1 calc R U . . .
H31C H 0.6542 -0.0949 0.9367 0.037 Uiso 1 1 calc R U . . .
C32 C 0.54215(19) 0.11987(19) 0.95411(10) 0.0249(5) Uani 1 1 d . . . . .
H32A H 0.5297 0.1916 0.9466 0.037 Uiso 1 1 calc R U . . .
H32B H 0.6068 0.1272 0.9919 0.037 Uiso 1 1 calc R U . . .
H32C H 0.4730 0.0836 0.9609 0.037 Uiso 1 1 calc R U . . .
C33 C 0.71715(17) 0.10335(17) 0.88024(10) 0.0205(4) Uani 1 1 d . . . . .
H33A H 0.7158 0.1805 0.8816 0.031 Uiso 1 1 calc R U . . .
H33B H 0.7330 0.0692 0.8407 0.031 Uiso 1 1 calc R U . . .
H33C H 0.7772 0.0944 0.9167 0.031 Uiso 1 1 calc R U . . .
Rb1 Rb 0.99123(2) 0.63415(2) 0.76453(2) 0.01763(4) Uani 1 1 d . . . . .
O1 O 0.92297(13) 0.46691(12) 0.82386(7) 0.0231(3) Uani 1 1 d . . . . .
O2 O 0.86744(13) 0.43161(13) 0.68559(7) 0.0246(3) Uani 1 1 d . . . . .
O3 O 0.94319(12) 0.81154(12) 0.85061(7) 0.0212(3) Uani 1 1 d . . . . .
O4 O 0.82960(13) 0.77041(12) 0.71651(7) 0.0223(3) Uani 1 1 d . . . . .
O5 O 1.23282(12) 0.64712(11) 0.82091(7) 0.0184(3) Uani 1 1 d . . . . .
O6 O 1.14868(13) 0.66194(12) 0.68925(7) 0.0228(3) Uani 1 1 d . . . . .
N1 N 1.08175(15) 0.65789(14) 0.90812(8) 0.0188(4) Uani 1 1 d . . . . .
N2 N 0.89958(16) 0.61243(16) 0.62102(9) 0.0256(4) Uani 1 1 d . . . . .
C34 C 1.0194(2) 0.57147(18) 0.92772(11) 0.0248(5) Uani 1 1 d . . . . .
H34A H 0.9445 0.5917 0.9309 0.030 Uiso 1 1 calc R U . . .
H34B H 1.0633 0.5656 0.9706 0.030 Uiso 1 1 calc R U . . .
C35 C 0.9992(2) 0.46275(18) 0.88314(11) 0.0254(5) Uani 1 1 d . . . . .
H35A H 1.0728 0.4438 0.8767 0.030 Uiso 1 1 calc R U . . .
H35B H 0.9655 0.4068 0.9016 0.030 Uiso 1 1 calc R U . . .
C36 C 0.89099(19) 0.36345(17) 0.78065(11) 0.0254(5) Uani 1 1 d . . . . .
H36A H 0.8548 0.3105 0.8000 0.031 Uiso 1 1 calc R U . . .
H36B H 0.9598 0.3372 0.7711 0.031 Uiso 1 1 calc R U . . .
C37 C 0.80857(19) 0.37465(18) 0.72069(12) 0.0277(5) Uani 1 1 d . . . . .
H37A H 0.7720 0.3022 0.6945 0.033 Uiso 1 1 calc R U . . .
H37B H 0.7477 0.4143 0.7312 0.033 Uiso 1 1 calc R U . . .
C38 C 0.7917(2) 0.4396(2) 0.62694(12) 0.0332(6) Uani 1 1 d . . . . .
H38A H 0.7294 0.4792 0.6354 0.040 Uiso 1 1 calc R U . . .
H38B H 0.7567 0.3664 0.6013 0.040 Uiso 1 1 calc R U . . .
C39 C 0.8561(2) 0.4976(2) 0.59099(11) 0.0329(6) Uani 1 1 d . . . . .
H39A H 0.9218 0.4604 0.5860 0.040 Uiso 1 1 calc R U . . .
H39B H 0.8053 0.4928 0.5479 0.040 Uiso 1 1 calc R U . . .
C40 C 1.06560(19) 0.76454(18) 0.94059(10) 0.0233(5) Uani 1 1 d . . . . .
H40A H 1.1267 0.8197 0.9383 0.028 Uiso 1 1 calc R U . . .
H40B H 1.0745 0.7644 0.9861 0.028 Uiso 1 1 calc R U . . .
C41 C 0.9506(2) 0.79658(19) 0.91319(10) 0.0242(5) Uani 1 1 d . . . . .
H41A H 0.8884 0.7395 0.9120 0.029 Uiso 1 1 calc R U . . .
H41B H 0.9419 0.8644 0.9403 0.029 Uiso 1 1 calc R U . . .
C42 C 0.83818(19) 0.84787(18) 0.82408(11) 0.0241(5) Uani 1 1 d . . . . .
H42A H 0.8304 0.9145 0.8526 0.029 Uiso 1 1 calc R U . . .
H42B H 0.7725 0.7919 0.8196 0.029 Uiso 1 1 calc R U . . .
C43 C 0.8382(2) 0.87004(18) 0.75991(11) 0.0246(5) Uani 1 1 d . . . . .
H43A H 0.7726 0.9072 0.7444 0.030 Uiso 1 1 calc R U . . .
H43B H 0.9098 0.9176 0.7633 0.030 Uiso 1 1 calc R U . . .
C44 C 0.8281(2) 0.78580(19) 0.65426(11) 0.0271(5) Uani 1 1 d . . . . .
H44A H 0.9027 0.8254 0.6552 0.032 Uiso 1 1 calc R U . . .
H44B H 0.7675 0.8289 0.6397 0.032 Uiso 1 1 calc R U . . .
C45 C 0.8052(2) 0.6770(2) 0.60938(11) 0.0306(5) Uani 1 1 d . . . . .
H45A H 0.7349 0.6354 0.6129 0.037 Uiso 1 1 calc R U . . .
H45B H 0.7903 0.6878 0.5653 0.037 Uiso 1 1 calc R U . . .
C46 C 1.20545(18) 0.65014(18) 0.92361(10) 0.0216(4) Uani 1 1 d . . . . .
H46A H 1.2147 0.5729 0.9162 0.026 Uiso 1 1 calc R U . . .
H46B H 1.2406 0.6822 0.9694 0.026 Uiso 1 1 calc R U . . .
C47 C 1.26898(18) 0.70580(17) 0.88548(10) 0.0200(4) Uani 1 1 d . . . . .
H47A H 1.2527 0.7808 0.8879 0.024 Uiso 1 1 calc R U . . .
H47B H 1.3525 0.7085 0.9028 0.024 Uiso 1 1 calc R U . . .
C48 C 1.30246(18) 0.68522(18) 0.78415(11) 0.0235(5) Uani 1 1 d . . . . .
H48A H 1.3820 0.6720 0.8003 0.028 Uiso 1 1 calc R U . . .
H48B H 1.3037 0.7639 0.7878 0.028 Uiso 1 1 calc R U . . .
C49 C 1.25476(19) 0.6273(2) 0.71602(11) 0.0267(5) Uani 1 1 d . . . . .
H49A H 1.3101 0.6427 0.6918 0.032 Uiso 1 1 calc R U . . .
H49B H 1.2420 0.5484 0.7132 0.032 Uiso 1 1 calc R U . . .
C50 C 1.1056(2) 0.6148(2) 0.62312(11) 0.0297(5) Uani 1 1 d . . . . .
H50A H 1.0936 0.5350 0.6165 0.036 Uiso 1 1 calc R U . . .
H50B H 1.1618 0.6359 0.6005 0.036 Uiso 1 1 calc R U . . .
C51 C 0.9934(2) 0.6530(2) 0.59694(11) 0.0304(5) Uani 1 1 d . . . . .
H51A H 1.0052 0.7330 0.6078 0.036 Uiso 1 1 calc R U . . .
H51B H 0.9705 0.6297 0.5500 0.036 Uiso 1 1 calc R U . . .

loop_
_atom_site_aniso_label
_atom_site_aniso_U_11
_atom_site_aniso_U_22
_atom_site_aniso_U_33
_atom_site_aniso_U_23
_atom_site_aniso_U_13
_atom_site_aniso_U_12
Th1 0.00897(3) 0.01168(4) 0.00973(4) 0.00030(2) 0.00221(2) -0.00049(2)
Si1 0.0112(2) 0.0194(3) 0.0149(3) -0.0003(2) 0.0002(2) 0.0003(2)
Si2 0.0181(3) 0.0176(3) 0.0143(3) 0.0030(2) 0.0071(2) 0.0025(2)
Si3 0.0162(3) 0.0235(3) 0.0108(3) 0.0020(2) 0.0028(2) 0.0000(2)
Si4 0.0144(3) 0.0133(3) 0.0126(3) 0.0011(2) 0.0003(2) -0.0009(2)
Si5 0.0158(3) 0.0207(3) 0.0151(3) -0.0031(2) 0.0046(2) 0.0023(2)
Si6 0.0147(3) 0.0160(3) 0.0144(3) 0.0017(2) 0.0026(2) 0.0024(2)
C1 0.0111(9) 0.0173(10) 0.0163(10) 0.0021(8) 0.0041(7) 0.0012(7)
C2 0.0094(8) 0.0153(10) 0.0167(10) 0.0006(8) 0.0035(7) 0.0000(7)
C3 0.0114(9) 0.0185(10) 0.0133(9) 0.0005(8) 0.0052(7) 0.0006(7)
C4 0.0127(9) 0.0150(10) 0.0157(10) -0.0018(8) 0.0057(7) 0.0011(7)
C5 0.0108(9) 0.0137(9) 0.0191(10) 0.0041(8) 0.0045(8) 0.0023(7)
C6 0.0142(10) 0.0286(12) 0.0317(13) 0.0004(10) 0.0036(9) 0.0006(9)
C7 0.0201(11) 0.0236(11) 0.0228(11) -0.0044(9) 0.0035(9) -0.0015(9)
C8 0.0206(11) 0.0296(12) 0.0208(11) 0.0049(9) -0.0024(9) 0.0012(9)
C9 0.0410(14) 0.0230(12) 0.0163(11) 0.0004(9) 0.0073(10) 0.0014(10)
C10 0.0284(12) 0.0378(14) 0.0360(14) 0.0177(11) 0.0202(11) 0.0122(11)
C11 0.0255(11) 0.0214(11) 0.0184(11) 0.0053(9) 0.0067(9) 0.0036(9)
C12 0.0139(9) 0.0185(10) 0.0136(10) 0.0022(8) 0.0034(8) -0.0016(8)
C13 0.0143(9) 0.0138(9) 0.0121(9) 0.0019(7) 0.0021(7) -0.0004(7)
C14 0.0141(9) 0.0144(10) 0.0146(10) 0.0024(8) 0.0029(8) -0.0029(7)
C15 0.0094(9) 0.0165(10) 0.0181(10) 0.0041(8) 0.0037(7) -0.0022(7)
C16 0.0139(9) 0.0185(10) 0.0155(10) 0.0032(8) 0.0076(8) -0.0006(8)
C17 0.0268(12) 0.0580(17) 0.0171(11) 0.0114(11) 0.0056(10) -0.0041(12)
C18 0.0235(11) 0.0280(12) 0.0153(10) 0.0004(9) 0.0025(9) 0.0028(9)
C19 0.0319(12) 0.0260(12) 0.0136(10) 0.0030(9) 0.0015(9) 0.0062(10)
C20 0.0264(12) 0.0216(11) 0.0210(11) 0.0006(9) -0.0063(9) 0.0037(9)
C21 0.0228(11) 0.0213(11) 0.0184(11) -0.0017(9) 0.0060(9) -0.0009(9)
C22 0.0235(11) 0.0172(11) 0.0240(11) 0.0016(9) 0.0055(9) -0.0030(8)
C23 0.0154(9) 0.0169(10) 0.0150(10) 0.0010(8) 0.0049(8) 0.0026(8)
C24 0.0126(9) 0.0154(10) 0.0157(10) 0.0017(8) 0.0037(8) 0.0022(7)
C25 0.0146(9) 0.0139(10) 0.0165(10) 0.0019(8) 0.0038(8) 0.0043(7)
C26 0.0169(9) 0.0106(9) 0.0195(10) 0.0044(8) 0.0083(8) 0.0015(7)
C27 0.0142(9) 0.0119(9) 0.0197(10) 0.0001(8) 0.0048(8) 0.0002(7)
C28 0.0323(13) 0.0264(12) 0.0294(13) 0.0000(10) 0.0158(10) 0.0093(10)
C29 0.0226(11) 0.0339(13) 0.0233(12) -0.0097(10) 0.0024(9) 0.0026(10)
C30 0.0239(11) 0.0325(13) 0.0188(11) 0.0011(9) 0.0107(9) 0.0037(9)
C31 0.0246(11) 0.0238(12) 0.0240(12) 0.0089(9) 0.0029(9) 0.0028(9)
C32 0.0216(11) 0.0319(13) 0.0169(11) -0.0004(9) 0.0025(9) 0.0021(9)
C33 0.0160(10) 0.0211(11) 0.0230(11) 0.0033(9) 0.0037(8) 0.0033(8)
Rb1 0.01720(9) 0.01773(10) 0.01682(9) 0.00278(7) 0.00342(7) 0.00235(7)
O1 0.0264(8) 0.0163(7) 0.0272(8) 0.0036(6) 0.0100(7) 0.0015(6)
O2 0.0181(7) 0.0258(8) 0.0250(8) -0.0001(7) 0.0035(6) -0.0020(6)
O3 0.0237(8) 0.0226(8) 0.0195(8) 0.0045(6) 0.0081(6) 0.0078(6)
O4 0.0262(8) 0.0207(8) 0.0197(8) 0.0035(6) 0.0045(6) 0.0076(6)
O5 0.0167(7) 0.0190(7) 0.0184(7) 0.0040(6) 0.0044(6) -0.0010(6)
O6 0.0248(8) 0.0268(8) 0.0196(8) 0.0059(6) 0.0087(6) 0.0083(6)
N1 0.0211(9) 0.0190(9) 0.0165(9) 0.0034(7) 0.0062(7) 0.0031(7)
N2 0.0296(10) 0.0266(10) 0.0174(9) 0.0021(8) 0.0000(8) 0.0106(8)
C34 0.0301(12) 0.0265(12) 0.0234(11) 0.0107(9) 0.0134(10) 0.0058(10)
C35 0.0260(11) 0.0237(12) 0.0323(13) 0.0136(10) 0.0121(10) 0.0056(9)
C36 0.0239(11) 0.0157(11) 0.0381(14) 0.0016(9) 0.0159(10) -0.0012(9)
C37 0.0203(11) 0.0189(11) 0.0406(14) -0.0032(10) 0.0125(10) -0.0046(9)
C38 0.0255(12) 0.0300(13) 0.0302(13) -0.0053(10) -0.0073(10) 0.0003(10)
C39 0.0389(14) 0.0328(14) 0.0191(12) -0.0019(10) -0.0033(10) 0.0115(11)
C40 0.0316(12) 0.0227(11) 0.0157(10) 0.0014(9) 0.0076(9) 0.0065(9)
C41 0.0314(12) 0.0244(12) 0.0200(11) 0.0031(9) 0.0119(9) 0.0090(9)
C42 0.0245(11) 0.0227(11) 0.0279(12) 0.0047(9) 0.0101(9) 0.0102(9)
C43 0.0276(12) 0.0201(11) 0.0257(12) 0.0034(9) 0.0056(9) 0.0083(9)
C44 0.0316(12) 0.0295(13) 0.0216(11) 0.0083(10) 0.0047(10) 0.0134(10)
C45 0.0334(13) 0.0354(14) 0.0187(11) 0.0026(10) -0.0018(10) 0.0149(11)
C46 0.0222(11) 0.0244(11) 0.0166(10) 0.0052(9) 0.0008(8) 0.0059(9)
C47 0.0168(10) 0.0181(10) 0.0203(11) 0.0006(8) -0.0002(8) 0.0002(8)
C48 0.0181(10) 0.0256(12) 0.0299(12) 0.0114(10) 0.0088(9) 0.0012(9)
C49 0.0245(11) 0.0348(13) 0.0282(12) 0.0126(10) 0.0137(10) 0.0115(10)
C50 0.0384(14) 0.0364(14) 0.0192(11) 0.0071(10) 0.0126(10) 0.0147(11)
C51 0.0416(14) 0.0362(14) 0.0182(11) 0.0108(10) 0.0090(10) 0.0174(11)

loop_
_atom_type_symbol
_atom_type_description
_atom_type_scat_dispersion_real
_atom_type_scat_dispersion_imag
_atom_type_scat_source
C C 0.0033 0.0016 'International Tables Vol C Tables 4.2.6.8 and 6.1.1.4'
H H 0.0000 0.0000 'International Tables Vol C Tables 4.2.6.8 and 6.1.1.4'
N N 0.0061 0.0033 'International Tables Vol C Tables 4.2.6.8 and 6.1.1.4'
O O 0.0106 0.0060 'International Tables Vol C Tables 4.2.6.8 and 6.1.1.4'
Si Si 0.0817 0.0704 'International Tables Vol C Tables 4.2.6.8 and 6.1.1.4'
Rb Rb -0.9393 2.9676 'International Tables Vol C Tables 4.2.6.8 and 6.1.1.4'
Th Th -7.2400 8.8979 'International Tables Vol C Tables 4.2.6.8 and 6.1.1.4'

loop_
_geom_angle_atom_site_label_1
_geom_angle_atom_site_label_2
_geom_angle_atom_site_label_3
_geom_angle
_geom_angle_site_symmetry_1
_geom_angle_site_symmetry_3
_geom_angle_publ_flag
Cnt1 Th1 Cnt2 122.7 . . ?
Cnt1 Th1 Cnt3 119.7 . . ?
Cnt2 Th1 Cnt3 117.6 . . ?
C13 Th1 C25 132.68(6) . . ?
C13 Th1 C24 118.07(6) . . ?
C25 Th1 C24 30.32(6) . . ?
C13 Th1 C2 121.78(6) . . ?
C25 Th1 C2 100.74(6) . . ?
C24 Th1 C2 120.05(6) . . ?
C13 Th1 C12 30.46(6) . . ?
C25 Th1 C12 125.95(6) . . ?
C24 Th1 C12 99.49(6) . . ?
C2 Th1 C12 131.61(6) . . ?
C13 Th1 C1 98.38(6) . . ?
C25 Th1 C1 128.26(6) . . ?
C24 Th1 C1 136.88(6) . . ?
C2 Th1 C1 30.13(6) . . ?
C12 Th1 C1 101.64(6) . . ?
C13 Th1 C26 162.92(6) . . ?
C25 Th1 C26 30.24(6) . . ?
C24 Th1 C26 48.36(6) . . ?
C2 Th1 C26 73.21(6) . . ?
C12 Th1 C26 145.89(6) . . ?
C1 Th1 C26 98.43(6) . . ?
C13 Th1 C16 48.53(6) . . ?
C25 Th1 C16 96.17(6) . . ?
C24 Th1 C16 71.67(6) . . ?
C2 Th1 C16 159.86(6) . . ?
C12 Th1 C16 29.87(6) . . ?
C1 Th1 C16 129.99(6) . . ?
C26 Th1 C16 120.00(6) . . ?
C13 Th1 C14 29.92(6) . . ?
C25 Th1 C14 104.82(6) . . ?
C24 Th1 C14 100.12(6) . . ?
C2 Th1 C14 134.53(6) . . ?
C12 Th1 C14 50.36(6) . . ?
C1 Th1 C14 122.26(6) . . ?
C26 Th1 C14 134.01(6) . . ?
C16 Th1 C14 48.79(6) . . ?
C13 Th1 C5 73.75(6) . . ?
C25 Th1 C5 145.41(6) . . ?
C24 Th1 C5 166.59(6) . . ?
C2 Th1 C5 48.14(6) . . ?
C12 Th1 C5 88.29(6) . . ?
C1 Th1 C5 29.82(6) . . ?
C26 Th1 C5 121.20(6) . . ?
C16 Th1 C5 117.63(6) . . ?
C14 Th1 C5 93.26(6) . . ?
C13 Th1 C15 48.20(6) . . ?
C25 Th1 C15 85.26(6) . . ?
C24 Th1 C15 72.33(6) . . ?
C2 Th1 C15 163.26(6) . . ?
C12 Th1 C15 49.05(6) . . ?
C1 Th1 C15 146.42(6) . . ?
C26 Th1 C15 115.13(6) . . ?
C16 Th1 C15 28.86(6) . . ?
C14 Th1 C15 29.42(6) . . ?
C5 Th1 C15 120.65(6) . . ?
C13 Th1 C3 109.19(6) . . ?
C25 Th1 C3 97.55(6) . . ?
C24 Th1 C3 126.30(6) . . ?
C2 Th1 C3 29.52(5) . . ?
C12 Th1 C3 133.89(6) . . ?
C1 Th1 C3 49.73(6) . . ?
C26 Th1 C3 79.79(6) . . ?
C16 Th1 C3 156.80(6) . . ?
C14 Th1 C3 109.28(6) . . ?
C5 Th1 C3 48.17(6) . . ?
C15 Th1 C3 134.68(6) . . ?
C13 Th1 C27 154.35(6) . . ?
C25 Th1 C27 49.12(6) . . ?
C24 Th1 C27 47.64(6) . . ?
C2 Th1 C27 75.44(6) . . ?
C12 Th1 C27 124.05(6) . . ?
C1 Th1 C27 89.64(6) . . ?
C26 Th1 C27 28.76(6) . . ?
C16 Th1 C27 108.51(6) . . ?
C14 Th1 C27 147.75(6) . . ?
C5 Th1 C27 118.97(6) . . ?
C15 Th1 C27 119.18(6) . . ?
C3 Th1 C27 94.61(6) . . ?
C13 Th1 C4 80.63(6) . . ?
C25 Th1 C4 122.02(6) . . ?
C24 Th1 C4 152.34(6) . . ?
C2 Th1 C4 47.63(6) . . ?
C12 Th1 C4 105.39(6) . . ?
C1 Th1 C4 48.65(6) . . ?
C26 Th1 C4 108.58(6) . . ?
C16 Th1 C4 129.09(6) . . ?
C14 Th1 C4 86.90(6) . . ?
C5 Th1 C4 28.60(6) . . ?
C15 Th1 C4 116.04(6) . . ?
C3 Th1 C4 28.93(6) . . ?
C27 Th1 C4 121.70(6) . . ?
C13 Th1 C23 127.02(6) . . ?
C25 Th1 C23 50.02(6) . . ?
C24 Th1 C23 29.44(5) . . ?
C2 Th1 C23 103.04(6) . . ?
C12 Th1 C23 98.57(6) . . ?
C1 Th1 C23 109.80(6) . . ?
C26 Th1 C23 48.32(6) . . ?
C16 Th1 C23 79.64(6) . . ?
C14 Th1 C23 122.22(6) . . ?
C5 Th1 C23 138.83(6) . . ?
C15 Th1 C23 92.81(6) . . ?
C3 Th1 C23 123.39(6) . . ?
C27 Th1 C23 28.91(5) . . ?
C4 Th1 C23 150.35(6) . . ?
C1 Si1 C8 110.90(10) . . ?
C1 Si1 C7 112.46(10) . . ?
C8 Si1 C7 112.23(11) . . ?
C1 Si1 C6 108.11(10) . . ?
C8 Si1 C6 106.35(11) . . ?
C7 Si1 C6 106.42(10) . . ?
C3 Si2 C9 111.74(10) . . ?
C3 Si2 C11 114.91(9) . . ?
C9 Si2 C11 111.04(10) . . ?
C3 Si2 C10 106.88(10) . . ?
C9 Si2 C10 108.62(12) . . ?
C11 Si2 C10 103.03(11) . . ?
C12 Si3 C19 107.34(10) . . ?
C12 Si3 C18 114.96(10) . . ?
C19 Si3 C18 111.38(10) . . ?
C12 Si3 C17 109.78(10) . . ?
C19 Si3 C17 106.66(12) . . ?
C18 Si3 C17 106.43(11) . . ?
C14 Si4 C20 110.80(10) . . ?
C14 Si4 C21 114.44(9) . . ?
C20 Si4 C21 108.68(11) . . ?
C14 Si4 C22 107.51(9) . . ?
C20 Si4 C22 107.34(11) . . ?
C21 Si4 C22 107.80(10) . . ?
C23 Si5 C30 112.94(10) . . ?
C23 Si5 C29 113.14(10) . . ?
C30 Si5 C29 110.06(11) . . ?
C23 Si5 C28 106.83(10) . . ?
C30 Si5 C28 105.97(11) . . ?
C29 Si5 C28 107.44(11) . . ?
C25 Si6 C32 117.87(10) . . ?
C25 Si6 C33 109.48(10) . . ?
C32 Si6 C33 106.61(10) . . ?
C25 Si6 C31 106.99(10) . . ?
C32 Si6 C31 107.11(11) . . ?
C33 Si6 C31 108.47(10) . . ?
C5 C1 C2 104.38(17) . . ?
C5 C1 Si1 127.10(15) . . ?
C2 C1 Si1 124.23(15) . . ?
C5 C1 Th1 76.50(11) . . ?
C2 C1 Th1 74.29(10) . . ?
Si1 C1 Th1 132.21(9) . . ?
C3 C2 C1 111.03(17) . . ?
C3 C2 Th1 78.71(11) . . ?
C1 C2 Th1 75.58(11) . . ?
C4 C3 C2 105.17(17) . . ?
C4 C3 Si2 126.10(15) . . ?
C2 C3 Si2 124.74(15) . . ?
C4 C3 Th1 75.79(11) . . ?
C2 C3 Th1 71.77(10) . . ?
Si2 C3 Th1 134.76(9) . . ?
C5 C4 C3 109.74(17) . . ?
C5 C4 Th1 74.01(11) . . ?
C3 C4 Th1 75.28(11) . . ?
C4 C5 C1 109.69(17) . . ?
C4 C5 Th1 77.40(11) . . ?
C1 C5 Th1 73.69(11) . . ?
C16 C12 C13 104.37(16) . . ?
C16 C12 Si3 127.27(15) . . ?
C13 C12 Si3 126.14(15) . . ?
C16 C12 Th1 76.32(11) . . ?
C13 C12 Th1 73.56(11) . . ?
Si3 C12 Th1 127.91(9) . . ?
C14 C13 C12 110.98(17) . . ?
C14 C13 Th1 77.75(11) . . ?
C12 C13 Th1 75.98(11) . . ?
C15 C14 C13 104.98(17) . . ?
C15 C14 Si4 125.52(15) . . ?
C13 C14 Si4 126.21(15) . . ?
C15 C14 Th1 75.76(11) . . ?
C13 C14 Th1 72.34(11) . . ?
Si4 C14 Th1 132.60(9) . . ?
C16 C15 C14 109.90(17) . . ?
C16 C15 Th1 74.86(11) . . ?
C14 C15 Th1 74.82(11) . . ?
C15 C16 C12 109.77(17) . . ?
C15 C16 Th1 76.28(11) . . ?
C12 C16 Th1 73.82(11) . . ?
C27 C23 C24 105.04(17) . . ?
C27 C23 Si5 126.28(15) . . ?
C24 C23 Si5 123.24(14) . . ?
C27 C23 Th1 75.26(11) . . ?
C24 C23 Th1 71.24(11) . . ?
Si5 C23 Th1 138.55(10) . . ?
C23 C24 C25 111.52(17) . . ?
C23 C24 Th1 79.32(11) . . ?
C25 C24 Th1 74.44(11) . . ?
C24 C25 C26 103.87(17) . . ?
C24 C25 Si6 122.62(14) . . ?
C26 C25 Si6 129.28(15) . . ?
C24 C25 Th1 75.24(11) . . ?
C26 C25 Th1 76.30(11) . . ?
Si6 C25 Th1 131.11(9) . . ?
C27 C26 C25 109.94(17) . . ?
C27 C26 Th1 78.40(11) . . ?
C25 C26 Th1 73.45(11) . . ?
C26 C27 C23 109.63(17) . . ?
C26 C27 Th1 72.84(11) . . ?
C23 C27 Th1 75.83(11) . . ?
O1 Rb1 O2 61.10(4) . . ?
O1 Rb1 O5 95.33(4) . . ?
O2 Rb1 O5 117.99(4) . . ?
O1 Rb1 O6 135.12(4) . . ?
O2 Rb1 O6 95.55(4) . . ?
O5 Rb1 O6 60.48(4) . . ?
O1 Rb1 O3 96.57(4) . . ?
O2 Rb1 O3 136.43(4) . . ?
O5 Rb1 O3 99.82(4) . . ?
O6 Rb1 O3 122.98(4) . . ?
O1 Rb1 O4 120.16(4) . . ?
O2 Rb1 O4 97.57(4) . . ?
O5 Rb1 O4 139.35(4) . . ?
O6 Rb1 O4 99.32(4) . . ?
O3 Rb1 O4 59.79(4) . . ?
O1 Rb1 N1 59.84(5) . . ?
O2 Rb1 N1 120.20(5) . . ?
O5 Rb1 N1 60.40(4) . . ?
O6 Rb1 N1 120.02(5) . . ?
O3 Rb1 N1 59.96(4) . . ?
O4 Rb1 N1 119.09(4) . . ?
O1 Rb1 N2 120.45(5) . . ?
O2 Rb1 N2 60.17(5) . . ?
O5 Rb1 N2 119.91(5) . . ?
O6 Rb1 N2 60.19(5) . . ?
O3 Rb1 N2 119.48(5) . . ?
O4 Rb1 N2 60.36(5) . . ?
N1 Rb1 N2 179.43(5) . . ?
C35 O1 C36 112.31(17) . . ?
C35 O1 Rb1 115.76(12) . . ?
C36 O1 Rb1 112.11(12) . . ?
C38 O2 C37 111.11(17) . . ?
C38 O2 Rb1 114.71(13) . . ?
C37 O2 Rb1 110.12(12) . . ?
C41 O3 C42 111.21(16) . . ?
C41 O3 Rb1 115.91(12) . . ?
C42 O3 Rb1 112.69(12) . . ?
C43 O4 C44 111.87(17) . . ?
C43 O4 Rb1 113.56(12) . . ?
C44 O4 Rb1 114.19(12) . . ?
C47 O5 C48 111.66(16) . . ?
C47 O5 Rb1 112.71(11) . . ?
C48 O5 Rb1 113.69(11) . . ?
C50 O6 C49 111.15(17) . . ?
C50 O6 Rb1 115.59(13) . . ?
C49 O6 Rb1 110.58(12) . . ?
C34 N1 C40 110.42(17) . . ?
C34 N1 C46 110.20(17) . . ?
C40 N1 C46 109.25(17) . . ?
C34 N1 Rb1 109.23(12) . . ?
C40 N1 Rb1 109.09(12) . . ?
C46 N1 Rb1 108.61(12) . . ?
C51 N2 C39 110.90(19) . . ?
C51 N2 C45 110.51(19) . . ?
C39 N2 C45 109.86(19) . . ?
C51 N2 Rb1 108.43(13) . . ?
C39 N2 Rb1 108.67(13) . . ?
C45 N2 Rb1 108.40(13) . . ?
N1 C34 C35 113.95(18) . . ?
O1 C35 C34 108.94(18) . . ?
O1 C35 Rb1 44.03(9) . . ?
C34 C35 Rb1 81.67(12) . . ?
O1 C36 C37 108.68(18) . . ?
O1 C36 Rb1 46.58(9) . . ?
C37 C36 Rb1 76.80(12) . . ?
O2 C37 C36 109.94(17) . . ?
O2 C37 Rb1 48.15(9) . . ?
C36 C37 Rb1 79.47(12) . . ?
O2 C38 C39 109.77(19) . . ?
O2 C38 Rb1 44.81(10) . . ?
C39 C38 Rb1 82.10(13) . . ?
N2 C39 C38 114.5(2) . . ?
N1 C40 C41 114.17(18) . . ?
O3 C41 C40 109.26(17) . . ?
O3 C41 Rb1 44.07(9) . . ?
C40 C41 Rb1 80.80(11) . . ?
O3 C42 C43 109.13(17) . . ?
O3 C42 Rb1 46.33(9) . . ?
C43 C42 Rb1 78.73(12) . . ?
O4 C43 C42 109.05(18) . . ?
O4 C43 Rb1 45.79(9) . . ?
C42 C43 Rb1 77.73(12) . . ?
O4 C44 C45 108.91(19) . . ?
O4 C44 Rb1 45.25(9) . . ?
C45 C44 Rb1 81.38(12) . . ?
N2 C45 C44 114.33(19) . . ?
N1 C46 C47 113.85(17) . . ?
O5 C47 C46 108.76(16) . . ?
O5 C47 Rb1 46.26(9) . . ?
C46 C47 Rb1 83.05(11) . . ?
O5 C48 C49 109.25(18) . . ?
O5 C48 Rb1 45.54(9) . . ?
C49 C48 Rb1 76.49(12) . . ?
O6 C49 C48 109.76(18) . . ?
O6 C49 Rb1 47.82(9) . . ?
C48 C49 Rb1 79.96(12) . . ?
O6 C50 C51 109.36(18) . . ?
O6 C50 Rb1 44.25(10) . . ?
C51 C50 Rb1 80.64(12) . . ?
N2 C51 C50 113.90(19) . . ?

loop_
_geom_bond_atom_site_label_1
_geom_bond_atom_site_label_2
_geom_bond_distance
_geom_bond_site_symmetry_2
_geom_bond_publ_flag
Th1 Cnt1 2.536 . ?
Th1 Cnt2 2.509 . ?
Th1 Cnt3 2.522 . ?
Th1 C13 2.739(2) . ?
Th1 C25 2.7453(19) . ?
Th1 C24 2.7556(19) . ?
Th1 C2 2.7607(19) . ?
Th1 C12 2.770(2) . ?
Th1 C1 2.7774(19) . ?
Th1 C26 2.7825(19) . ?
Th1 C16 2.8029(19) . ?
Th1 C14 2.8087(19) . ?
Th1 C5 2.8139(19) . ?
Th1 C15 2.8208(19) . ?
Th1 C3 2.8502(19) . ?
Th1 C27 2.853(2) . ?
Th1 C4 2.8567(19) . ?
Th1 C23 2.860(2) . ?
Si1 C1 1.848(2) . ?
Si1 C8 1.868(2) . ?
Si1 C7 1.873(2) . ?
Si1 C6 1.886(2) . ?
Si2 C3 1.849(2) . ?
Si2 C9 1.868(2) . ?
Si2 C11 1.877(2) . ?
Si2 C10 1.885(2) . ?
Si3 C12 1.842(2) . ?
Si3 C19 1.873(2) . ?
Si3 C18 1.874(2) . ?
Si3 C17 1.880(2) . ?
Si4 C14 1.850(2) . ?
Si4 C20 1.869(2) . ?
Si4 C21 1.870(2) . ?
Si4 C22 1.880(2) . ?
Si5 C23 1.852(2) . ?
Si5 C30 1.867(2) . ?
Si5 C29 1.870(2) . ?
Si5 C28 1.882(2) . ?
Si6 C25 1.848(2) . ?
Si6 C32 1.869(2) . ?
Si6 C33 1.875(2) . ?
Si6 C31 1.878(2) . ?
C1 C5 1.439(3) . ?
C1 C2 1.440(3) . ?
C2 C3 1.432(3) . ?
C3 C4 1.426(3) . ?
C4 C5 1.401(3) . ?
C12 C16 1.437(3) . ?
C12 C13 1.447(3) . ?
C13 C14 1.434(3) . ?
C14 C15 1.430(3) . ?
C15 C16 1.401(3) . ?
C23 C27 1.426(3) . ?
C23 C24 1.431(3) . ?
C24 C25 1.439(3) . ?
C25 C26 1.443(3) . ?
C26 C27 1.401(3) . ?
Rb1 O1 2.8662(15) . ?
Rb1 O2 2.8717(15) . ?
Rb1 O5 2.8743(14) . ?
Rb1 O6 2.8822(15) . ?
Rb1 O3 2.8890(15) . ?
Rb1 O4 2.8918(15) . ?
Rb1 N1 3.0535(17) . ?
Rb1 N2 3.0564(19) . ?
O1 C35 1.424(3) . ?
O1 C36 1.434(3) . ?
O2 C38 1.425(3) . ?
O2 C37 1.428(3) . ?
O3 C41 1.421(3) . ?
O3 C42 1.430(3) . ?
O4 C43 1.423(3) . ?
O4 C44 1.430(3) . ?
O5 C47 1.427(2) . ?
O5 C48 1.428(2) . ?
O6 C50 1.423(3) . ?
O6 C49 1.432(3) . ?
N1 C34 1.469(3) . ?
N1 C40 1.473(3) . ?
N1 C46 1.479(3) . ?
N2 C51 1.468(3) . ?
N2 C39 1.475(3) . ?
N2 C45 1.480(3) . ?
C34 C35 1.505(3) . ?
C36 C37 1.496(3) . ?
C38 C39 1.490(4) . ?
C40 C41 1.511(3) . ?
C42 C43 1.506(3) . ?
C44 C45 1.506(3) . ?
C46 C47 1.505(3) . ?
C48 C49 1.497(3) . ?
C50 C51 1.514(3) . ?
